data_2015374
loop_
_publ_author_name
'Din\,cer, Muharrem'
'\"Ozdemir, Nam\?ik'
'G\"ulcemal, S\"uleyman'
'\,Cetinkaya, Bekir'
'B\"uy\"ukg\"ung\"or, Orhan'

_publ_section_title
Bromo(\h^4^-cycloocta-1,5-diene)[1-(2,3,4,5,6-pentafluorobenzyl)-3-(2,4,6-trimethylbenzyl)benzimidazol-2-ylidene]rhodium(I)
_journal_coeditor_code GZ3014
_journal_issue 6
_journal_name_full 'Acta Crystallographica Section C'
_journal_page_first m252
_journal_page_last m254
_journal_paper_doi 10.1107/S0108270106016052
_journal_volume 62
_journal_year 2006
_chemical_formula_iupac '[Rh Br (C8 H12) (C24 H19 F5 N2)]'
_chemical_formula_moiety 'C32 H31 Br F5 N2 Rh'
_chemical_formula_sum 'C32 H31 Br F5 N2 Rh'
_chemical_formula_weight 721.41
_chemical_name_systematic
;
Bromo(\h^4^-cycloocta-1,5-diene)[1-(2,3,4,5,6-pentafluorobenzyl)-
3-(2,4,6-trimethylbenzyl)benzimidazol-2-ylidene]rhodium(I)
;
_space_group_IT_number 14
_symmetry_cell_setting monoclinic
_symmetry_space_group_name_Hall '-P 2yn'
_symmetry_space_group_name_H-M 'P 1 21/n 1'
_atom_sites_solution_hydrogens geom
_atom_sites_solution_primary direct
_atom_sites_solution_secondary difmap
_audit_creation_method SHELXL-97
_cell_angle_alpha 90.00
_cell_angle_beta 93.517(3)
_cell_angle_gamma 90.00
_cell_formula_units_Z 4
_cell_length_a 10.3364(3)
_cell_length_b 21.9437(9)
_cell_length_c 12.6549(4)
_cell_measurement_reflns_used 40894
_cell_measurement_temperature 296
_cell_measurement_theta_max 27.24
_cell_measurement_theta_min 1.61
_cell_volume 2864.96(17)
_computing_cell_refinement X-AREA
_computing_data_collection 'X-AREA (Stoe & Cie, 2002)'
_computing_data_reduction 'X-RED32 (Stoe & Cie, 2002)'
_computing_molecular_graphics 'ORTEP-3 for Windows (Farrugia, 1997)'
_computing_publication_material 'WinGX (Farrugia, 1999) and PLATON (Spek, 2003)'
_computing_structure_refinement 'SHELXL97 (Sheldrick, 1997)'
_computing_structure_solution 'SHELXS97 (Sheldrick, 1997)'
_diffrn_ambient_temperature 296
_diffrn_detector_area_resol_mean 6.67
_diffrn_measured_fraction_theta_full 0.995
_diffrn_measured_fraction_theta_max 0.995
_diffrn_measurement_device_type 'Stoe IPDS-2'
_diffrn_measurement_method \w
_diffrn_radiation_monochromator 'plane graphite'
_diffrn_radiation_source 'sealed X-ray tube, 12 x 0.4 mm long-fine focus'
_diffrn_radiation_type MoK\a
_diffrn_radiation_wavelength 0.71073
_diffrn_reflns_av_R_equivalents 0.0398
_diffrn_reflns_av_sigmaI/netI 0.0202
_diffrn_reflns_limit_h_max 13
_diffrn_reflns_limit_h_min -13
_diffrn_reflns_limit_k_max 28
_diffrn_reflns_limit_k_min -28
_diffrn_reflns_limit_l_max 16
_diffrn_reflns_limit_l_min -16
_diffrn_reflns_number 41451
_diffrn_reflns_theta_full 27.17
_diffrn_reflns_theta_max 27.17
_diffrn_reflns_theta_min 1.86
_diffrn_standards_decay_% 0
_diffrn_standards_interval_count 0
_diffrn_standards_number 0
_exptl_absorpt_coefficient_mu 2.049
_exptl_absorpt_correction_T_max 0.5483
_exptl_absorpt_correction_T_min 0.3881
_exptl_absorpt_correction_type integration
_exptl_absorpt_process_details '(X-RED; Stoe & Cie, 2002)'
_exptl_crystal_colour yellow
_exptl_crystal_density_diffrn 1.673
_exptl_crystal_density_method 'not measured'
_exptl_crystal_description prism
_exptl_crystal_F_000 1448
_exptl_crystal_size_max 0.59
_exptl_crystal_size_mid 0.44
_exptl_crystal_size_min 0.34
_refine_diff_density_max 0.486
_refine_diff_density_min -0.975
_refine_ls_extinction_coef 0.0043(4)
_refine_ls_extinction_expression Fc^*^=kFc[1+0.001xFc^2^\l^3^/sin(2\q)]^-1/4^
_refine_ls_extinction_method SHELXL97
_refine_ls_goodness_of_fit_ref 1.05
_refine_ls_hydrogen_treatment constr
_refine_ls_matrix_type full
_refine_ls_number_parameters 374
_refine_ls_number_reflns 6339
_refine_ls_number_restraints 0
_refine_ls_restrained_S_all 1.05
_refine_ls_R_factor_all 0.0409
_refine_ls_R_factor_gt 0.0340
_refine_ls_shift/su_max 0.003
_refine_ls_shift/su_mean 0.000
_refine_ls_structure_factor_coef Fsqd
_refine_ls_weighting_details 'calc w=1/[\s^2^(Fo^2^)+(0.0565P)^2^+1.3902P] where P=(Fo^2^+2Fc^2^)/3'
_refine_ls_weighting_scheme calc
_refine_ls_wR_factor_gt 0.0911
_refine_ls_wR_factor_ref 0.0944
_reflns_number_gt 5450
_reflns_number_total 6339
_reflns_threshold_expression I>2\s(I)
_cod_data_source_file gz3014.cif
_cod_data_source_block II
_cod_original_sg_symbol_H-M 'P 21/n'
_cod_database_code 2015374
_cod_database_fobs_code 2015374

loop_
_symmetry_equiv_pos_as_xyz
'x, y, z'
'-x+1/2, y+1/2, -z+1/2'
'-x, -y, -z'
'x-1/2, -y-1/2, z-1/2'

loop_
_atom_site_type_symbol
_atom_site_label
_atom_site_fract_x
_atom_site_fract_y
_atom_site_fract_z
_atom_site_U_iso_or_equiv
_atom_site_adp_type
_atom_site_calc_flag
_atom_site_refinement_flags
_atom_site_occupancy
Rh Rh1 0.25886(2) 0.670001(9) 0.784108(16) 0.03715(9) Uani d . 1
Br Br1 0.34185(4) 0.727599(16) 0.63243(3) 0.06116(12) Uani d . 1
F F1 0.7231(2) 0.72315(10) 0.8418(2) 0.0696(6) Uani d . 1
F F2 0.7737(2) 0.81446(13) 0.7101(2) 0.0845(7) Uani d . 1
F F3 0.6090(3) 0.90996(11) 0.6866(2) 0.0862(7) Uani d . 1
F F4 0.3919(3) 0.91292(10) 0.7960(2) 0.0877(7) Uani d . 1
F F5 0.3403(2) 0.82177(9) 0.9272(2) 0.0734(6) Uani d . 1
N N1 0.4863(2) 0.58190(9) 0.80727(17) 0.0372(5) Uani d . 1
N N2 0.5118(2) 0.65749(10) 0.91587(18) 0.0405(5) Uani d . 1
C C1 0.4341(3) 0.63611(11) 0.8339(2) 0.0376(5) Uani d . 1
C C2 0.5943(3) 0.56791(12) 0.8745(2) 0.0383(5) Uani d . 1
C C3 0.6771(3) 0.51783(13) 0.8813(2) 0.0445(6) Uani d . 1
H H3 0.6660 0.4850 0.8352 0.053 Uiso calc R 1
C C4 0.7767(3) 0.51908(14) 0.9598(2) 0.0490(7) Uani d . 1
H H4 0.8341 0.4865 0.9666 0.059 Uiso calc R 1
C C5 0.7923(3) 0.56846(15) 1.0287(3) 0.0540(7) Uani d . 1
H H5 0.8596 0.5677 1.0810 0.065 Uiso calc R 1
C C6 0.7111(3) 0.61841(14) 1.0218(2) 0.0505(7) Uani d . 1
H H6 0.7228 0.6515 1.0673 0.061 Uiso calc R 1
C C7 0.6111(3) 0.61673(12) 0.9437(2) 0.0404(6) Uani d . 1
C C8 0.4995(3) 0.71790(12) 0.9629(2) 0.0491(7) Uani d . 1
H H8A 0.5577 0.7206 1.0258 0.059 Uiso calc R 1
H H8B 0.4117 0.7229 0.9846 0.059 Uiso calc R 1
C C9 0.5296(3) 0.76897(12) 0.8886(2) 0.0437(6) Uani d . 1
C C10 0.6397(3) 0.76940(14) 0.8313(3) 0.0491(7) Uani d . 1
C C11 0.6665(3) 0.81580(17) 0.7641(3) 0.0563(8) Uani d . 1
C C12 0.5825(4) 0.86442(16) 0.7511(3) 0.0611(9) Uani d . 1
C C13 0.4733(4) 0.86539(14) 0.8063(3) 0.0570(8) Uani d . 1
C C14 0.4478(3) 0.81813(14) 0.8745(3) 0.0512(7) Uani d . 1
C C15 0.4359(3) 0.54566(13) 0.7161(2) 0.0447(6) Uani d . 1
H H15A 0.3831 0.5717 0.6689 0.054 Uiso calc R 1
H H15B 0.3806 0.5137 0.7410 0.054 Uiso calc R 1
C C16 0.5411(3) 0.51702(13) 0.6548(2) 0.0410(6) Uani d . 1
C C17 0.5491(3) 0.45338(13) 0.6450(2) 0.0467(6) Uani d . 1
C C18 0.6473(3) 0.42859(15) 0.5879(2) 0.0522(7) Uani d . 1
H H18 0.6515 0.3865 0.5803 0.063 Uiso calc R 1
C C19 0.7387(3) 0.46412(16) 0.5423(2) 0.0518(7) Uani d . 1
C C20 0.7279(3) 0.52686(15) 0.5523(2) 0.0501(7) Uani d . 1
H H20 0.7879 0.5516 0.5211 0.060 Uiso calc R 1
C C21 0.6315(3) 0.55399(13) 0.6071(2) 0.0439(6) Uani d . 1
C C22 0.4558(4) 0.41088(16) 0.6948(3) 0.0683(10) Uani d . 1
H H22A 0.4778 0.3695 0.6791 0.103 Uiso calc R 1
H H22B 0.3692 0.4193 0.6668 0.103 Uiso calc R 1
H H22C 0.4610 0.4168 0.7701 0.103 Uiso calc R 1
C C23 0.8440(4) 0.4361(2) 0.4816(3) 0.0731(11) Uani d . 1
H H23A 0.9270 0.4469 0.5145 0.110 Uiso calc R 1
H H23B 0.8375 0.4508 0.4101 0.110 Uiso calc R 1
H H23C 0.8347 0.3925 0.4815 0.110 Uiso calc R 1
C C24 0.6255(4) 0.62222(15) 0.6116(3) 0.0592(8) Uani d . 1
H H24A 0.6490 0.6356 0.6824 0.089 Uiso calc R 1
H H24B 0.5390 0.6355 0.5915 0.089 Uiso calc R 1
H H24C 0.6846 0.6392 0.5639 0.089 Uiso calc R 1
C C25 0.1877(3) 0.64503(14) 0.9320(2) 0.0488(7) Uani d . 1
H H25 0.2553 0.6392 0.9889 0.059 Uiso calc R 1
C C26 0.0740(4) 0.68406(17) 0.9631(3) 0.0606(9) Uani d . 1
H H26A -0.0038 0.6592 0.9601 0.073 Uiso calc R 1
H H26B 0.0903 0.6977 1.0356 0.073 Uiso calc R 1
C C27 0.0509(3) 0.73932(15) 0.8922(3) 0.0557(8) Uani d . 1
H H27A -0.0400 0.7504 0.8918 0.067 Uiso calc R 1
H H27B 0.1010 0.7732 0.9221 0.067 Uiso calc R 1
C C28 0.0864(3) 0.72966(14) 0.7794(3) 0.0488(7) Uani d . 1
H H28 0.0956 0.7674 0.7391 0.059 Uiso calc R 1
C C29 0.0541(3) 0.67982(15) 0.7185(3) 0.0526(7) Uani d . 1
H H29 0.0461 0.6884 0.6423 0.063 Uiso calc R 1
C C30 -0.0282(4) 0.62752(18) 0.7515(4) 0.0704(10) Uani d . 1
H H30A -0.0779 0.6119 0.6898 0.085 Uiso calc R 1
H H30B -0.0891 0.6422 0.8010 0.085 Uiso calc R 1
C C31 0.0519(4) 0.57542(16) 0.8033(3) 0.0644(9) Uani d . 1
H H31A -0.0005 0.5542 0.8526 0.077 Uiso calc R 1
H H31B 0.0733 0.5466 0.7489 0.077 Uiso calc R 1
C C32 0.1744(3) 0.59629(14) 0.8609(3) 0.0515(7) Uani d . 1
H H32 0.2355 0.5630 0.8777 0.062 Uiso calc R 1

loop_
_atom_site_aniso_label
_atom_site_aniso_U_11
_atom_site_aniso_U_22
_atom_site_aniso_U_33
_atom_site_aniso_U_12
_atom_site_aniso_U_13
_atom_site_aniso_U_23
Rh1 0.03963(13) 0.03497(12) 0.03749(12) 0.00690(8) 0.00757(8) 0.00500(7)
Br1 0.0683(2) 0.0584(2) 0.0583(2) 0.00658(15) 0.01610(16) 0.01918(15)
F1 0.0494(11) 0.0655(12) 0.0954(16) 0.0123(9) 0.0170(11) 0.0058(11)
F2 0.0630(14) 0.1052(18) 0.0879(18) -0.0122(12) 0.0260(12) 0.0115(14)
F3 0.1041(19) 0.0736(15) 0.0804(15) -0.0194(13) 0.0022(13) 0.0297(12)
F4 0.0988(19) 0.0592(13) 0.1052(19) 0.0256(12) 0.0051(14) 0.0194(12)
F5 0.0700(14) 0.0562(11) 0.0970(17) 0.0175(10) 0.0307(12) 0.0007(11)
N1 0.0388(12) 0.0356(11) 0.0370(11) 0.0051(8) 0.0017(9) -0.0014(8)
N2 0.0463(13) 0.0346(11) 0.0407(12) 0.0051(9) 0.0032(10) -0.0035(9)
C1 0.0429(14) 0.0350(12) 0.0356(12) 0.0032(10) 0.0082(10) 0.0019(10)
C2 0.0413(14) 0.0375(12) 0.0359(12) 0.0034(10) 0.0011(10) 0.0016(10)
C3 0.0484(16) 0.0395(14) 0.0452(15) 0.0081(11) 0.0006(12) 0.0019(11)
C4 0.0495(17) 0.0484(16) 0.0486(16) 0.0091(12) -0.0004(13) 0.0087(12)
C5 0.0509(17) 0.0615(18) 0.0483(16) 0.0022(14) -0.0082(13) 0.0059(14)
C6 0.0555(18) 0.0513(16) 0.0437(15) -0.0025(13) -0.0055(13) -0.0049(12)
C7 0.0465(15) 0.0366(13) 0.0382(13) 0.0016(11) 0.0031(11) 0.0019(10)
C8 0.0641(19) 0.0370(14) 0.0469(16) 0.0047(13) 0.0107(14) -0.0066(12)
C9 0.0461(16) 0.0380(13) 0.0467(15) -0.0009(11) -0.0001(12) -0.0057(11)
C10 0.0425(16) 0.0466(15) 0.0578(18) 0.0001(12) 0.0003(13) -0.0024(13)
C11 0.0484(18) 0.066(2) 0.0554(18) -0.0119(15) 0.0064(14) -0.0014(15)
C12 0.074(2) 0.0520(18) 0.0556(19) -0.0126(16) -0.0075(17) 0.0107(14)
C13 0.065(2) 0.0422(15) 0.063(2) 0.0058(14) -0.0029(16) 0.0031(14)
C14 0.0538(18) 0.0407(15) 0.0595(18) 0.0018(12) 0.0055(14) -0.0068(13)
C15 0.0386(14) 0.0487(15) 0.0462(15) 0.0016(11) -0.0021(11) -0.0100(12)
C16 0.0396(14) 0.0449(14) 0.0376(13) 0.0038(11) -0.0036(11) -0.0070(11)
C17 0.0516(17) 0.0444(15) 0.0433(15) 0.0017(12) -0.0033(12) -0.0080(11)
C18 0.0573(19) 0.0473(15) 0.0509(16) 0.0123(13) -0.0059(14) -0.0119(13)
C19 0.0474(17) 0.0665(19) 0.0404(15) 0.0173(14) -0.0049(12) -0.0092(13)
C20 0.0432(16) 0.0645(19) 0.0429(15) 0.0063(13) 0.0043(12) 0.0002(13)
C21 0.0446(15) 0.0474(15) 0.0393(14) 0.0041(12) -0.0016(11) -0.0011(11)
C22 0.075(2) 0.0460(17) 0.085(3) -0.0067(16) 0.011(2) -0.0060(17)
C23 0.064(2) 0.096(3) 0.059(2) 0.029(2) 0.0026(17) -0.016(2)
C24 0.063(2) 0.0477(17) 0.068(2) 0.0017(14) 0.0176(16) 0.0040(15)
C25 0.0530(17) 0.0544(16) 0.0405(14) 0.0090(13) 0.0151(12) 0.0130(12)
C26 0.065(2) 0.067(2) 0.0526(18) 0.0138(16) 0.0250(16) 0.0003(15)
C27 0.0500(18) 0.0554(18) 0.063(2) 0.0146(14) 0.0140(15) -0.0072(15)
C28 0.0449(16) 0.0464(15) 0.0550(17) 0.0198(12) 0.0035(13) 0.0040(13)
C29 0.0438(16) 0.0611(18) 0.0520(17) 0.0137(13) -0.0040(13) -0.0016(14)
C30 0.0474(19) 0.075(2) 0.089(3) -0.0022(17) 0.0023(18) -0.019(2)
C31 0.064(2) 0.0532(18) 0.079(2) -0.0117(16) 0.0245(18) -0.0037(17)
C32 0.0547(18) 0.0434(15) 0.0589(18) 0.0036(13) 0.0233(14) 0.0142(13)

loop_
_atom_type_symbol
_atom_type_description
_atom_type_scat_dispersion_real
_atom_type_scat_dispersion_imag
_atom_type_scat_source
C C 0.0033 0.0016 'International Tables Vol C Tables 4.2.6.8 and 6.1.1.4'
H H 0.0000 0.0000 'International Tables Vol C Tables 4.2.6.8 and 6.1.1.4'
Br Br -0.2901 2.4595 'International Tables Vol C Tables 4.2.6.8 and 6.1.1.4'
F F 0.0171 0.0103 'International Tables Vol C Tables 4.2.6.8 and 6.1.1.4'
N N 0.0061 0.0033 'International Tables Vol C Tables 4.2.6.8 and 6.1.1.4'
Rh Rh -1.1178 0.9187 'International Tables Vol C Tables 4.2.6.8 and 6.1.1.4'

loop_
_geom_angle_atom_site_label_1
_geom_angle_atom_site_label_2
_geom_angle_atom_site_label_3
_geom_angle
_geom_angle_publ_flag
C1 Rh1 C32 87.86(12) yes
C1 Rh1 C25 89.00(11) yes
C32 Rh1 C25 38.65(13) yes
C1 Rh1 C28 158.73(11) yes
C32 Rh1 C28 96.36(13) ?
C25 Rh1 C28 81.61(12) ?
C1 Rh1 C29 163.80(11) yes
C32 Rh1 C29 80.53(13) ?
C25 Rh1 C29 88.93(13) ?
C28 Rh1 C29 35.83(12) yes
C1 Rh1 Br1 94.73(7) ?
C32 Rh1 Br1 156.50(9) ?
C25 Rh1 Br1 164.32(9) ?
C28 Rh1 Br1 89.66(9) ?
C29 Rh1 Br1 91.58(9) ?
C1 N1 C2 110.9(2) yes
C1 N1 C15 122.8(2) yes
C2 N1 C15 126.2(2) yes
C1 N2 C7 111.4(2) yes
C1 N2 C8 124.3(2) yes
C7 N2 C8 124.2(2) yes
N2 C1 N1 105.5(2) yes
N2 C1 Rh1 126.03(19) yes
N1 C1 Rh1 127.4(2) yes
C7 C2 C3 121.2(3) ?
C7 C2 N1 106.2(2) ?
C3 C2 N1 132.6(3) ?
C4 C3 C2 117.1(3) ?
C4 C3 H3 121.5 ?
C2 C3 H3 121.5 ?
C3 C4 C5 121.1(3) ?
C3 C4 H4 119.5 ?
C5 C4 H4 119.5 ?
C6 C5 C4 122.1(3) ?
C6 C5 H5 119.0 ?
C4 C5 H5 119.0 ?
C5 C6 C7 116.6(3) ?
C5 C6 H6 121.7 ?
C7 C6 H6 121.7 ?
C6 C7 C2 122.0(3) ?
C6 C7 N2 132.1(3) ?
C2 C7 N2 106.0(2) ?
N2 C8 C9 113.1(2) yes
N2 C8 H8A 108.9 ?
C9 C8 H8A 108.9 ?
N2 C8 H8B 108.9 ?
C9 C8 H8B 108.9 ?
H8A C8 H8B 107.8 ?
C14 C9 C10 116.4(3) ?
C14 C9 C8 120.9(3) ?
C10 C9 C8 122.6(3) ?
F1 C10 C11 118.3(3) ?
F1 C10 C9 119.3(3) ?
C11 C10 C9 122.4(3) ?
F2 C11 C10 120.6(3) ?
F2 C11 C12 119.4(3) ?
C10 C11 C12 120.0(3) ?
F3 C12 C13 120.7(3) ?
F3 C12 C11 120.2(4) ?
C13 C12 C11 119.1(3) ?
F4 C13 C12 119.8(3) ?
F4 C13 C14 120.0(3) ?
C12 C13 C14 120.2(3) ?
F5 C14 C9 120.5(3) ?
F5 C14 C13 117.6(3) ?
C9 C14 C13 121.9(3) ?
N1 C15 C16 113.4(2) yes
N1 C15 H15A 108.9 ?
C16 C15 H15A 108.9 ?
N1 C15 H15B 108.9 ?
C16 C15 H15B 108.9 ?
H15A C15 H15B 107.7 ?
C21 C16 C17 119.6(3) ?
C21 C16 C15 120.0(3) ?
C17 C16 C15 120.4(3) ?
C18 C17 C16 118.9(3) ?
C18 C17 C22 118.7(3) ?
C16 C17 C22 122.4(3) ?
C19 C18 C17 122.4(3) ?
C19 C18 H18 118.8 ?
C17 C18 H18 118.8 ?
C18 C19 C20 117.5(3) ?
C18 C19 C23 121.3(3) ?
C20 C19 C23 121.2(4) ?
C21 C20 C19 122.5(3) ?
C21 C20 H20 118.8 ?
C19 C20 H20 118.8 ?
C20 C21 C16 119.1(3) ?
C20 C21 C24 118.8(3) ?
C16 C21 C24 122.1(3) ?
C17 C22 H22A 109.5 ?
C17 C22 H22B 109.5 ?
H22A C22 H22B 109.5 ?
C17 C22 H22C 109.5 ?
H22A C22 H22C 109.5 ?
H22B C22 H22C 109.5 ?
C19 C23 H23A 109.5 ?
C19 C23 H23B 109.5 ?
H23A C23 H23B 109.5 ?
C19 C23 H23C 109.5 ?
H23A C23 H23C 109.5 ?
H23B C23 H23C 109.5 ?
C21 C24 H24A 109.5 ?
C21 C24 H24B 109.5 ?
H24A C24 H24B 109.5 ?
C21 C24 H24C 109.5 ?
H24A C24 H24C 109.5 ?
H24B C24 H24C 109.5 ?
C32 C25 C26 123.2(3) ?
C32 C25 Rh1 69.87(16) ?
C26 C25 Rh1 113.3(2) ?
C32 C25 H25 114.2 ?
C26 C25 H25 114.2 ?
Rh1 C25 H25 114.2 ?
C27 C26 C25 113.1(3) ?
C27 C26 H26A 109.0 ?
C25 C26 H26A 109.0 ?
C27 C26 H26B 109.0 ?
C25 C26 H26B 109.0 ?
H26A C26 H26B 107.8 ?
C28 C27 C26 114.1(3) ?
C28 C27 H27A 108.7 ?
C26 C27 H27A 108.7 ?
C28 C27 H27B 108.7 ?
C26 C27 H27B 108.7 ?
H27A C27 H27B 107.6 ?
C29 C28 C27 125.5(3) ?
C29 C28 Rh1 73.12(17) ?
C27 C28 Rh1 107.5(2) ?
C29 C28 H28 114.2 ?
C27 C28 H28 114.2 ?
Rh1 C28 H28 114.2 ?
C28 C29 C30 125.2(3) ?
C28 C29 Rh1 71.05(18) ?
C30 C29 Rh1 111.2(2) ?
C28 C29 H29 113.9 ?
C30 C29 H29 113.9 ?
Rh1 C29 H29 113.9 ?
C29 C30 C31 112.8(3) ?
C29 C30 H30A 109.0 ?
C31 C30 H30A 109.0 ?
C29 C30 H30B 109.0 ?
C31 C30 H30B 109.0 ?
H30A C30 H30B 107.8 ?
C32 C31 C30 113.5(3) ?
C32 C31 H31A 108.9 ?
C30 C31 H31A 108.9 ?
C32 C31 H31B 108.9 ?
C30 C31 H31B 108.9 ?
H31A C31 H31B 107.7 ?
C25 C32 C31 126.6(3) ?
C25 C32 Rh1 71.48(17) ?
C31 C32 Rh1 111.9(2) ?
C25 C32 H32 113.1 ?
C31 C32 H32 113.1 ?
Rh1 C32 H32 113.1 ?

loop_
_geom_bond_atom_site_label_1
_geom_bond_atom_site_label_2
_geom_bond_distance
_geom_bond_publ_flag
Rh1 C1 2.022(3) yes
Rh1 C32 2.104(3) yes
Rh1 C25 2.125(3) yes
Rh1 C28 2.210(3) yes
Rh1 C29 2.236(3) yes
Rh1 Br1 2.4939(4) yes
F1 C10 1.334(4) ?
F2 C11 1.338(4) ?
F3 C12 1.330(4) ?
F4 C13 1.341(4) ?
F5 C14 1.333(4) ?
N1 C1 1.357(3) ?
N1 C2 1.396(3) ?
N1 C15 1.470(3) yes
N2 C1 1.356(4) ?
N2 C7 1.390(3) yes
N2 C8 1.462(3) yes
C2 C7 1.387(4) ?
C2 C3 1.392(4) ?
C3 C4 1.387(4) ?
C3 H3 0.9300 ?
C4 C5 1.394(5) ?
C4 H4 0.9300 ?
C5 C6 1.381(5) ?
C5 H5 0.9300 ?
C6 C7 1.386(4) ?
C6 H6 0.9300 ?
C8 C9 1.508(4) ?
C8 H8A 0.9700 ?
C8 H8B 0.9700 ?
C9 C14 1.376(4) ?
C9 C10 1.386(4) ?
C10 C11 1.366(5) ?
C11 C12 1.379(5) ?
C12 C13 1.364(5) ?
C13 C14 1.386(5) ?
C15 C16 1.511(4) ?
C15 H15A 0.9700 ?
C15 H15B 0.9700 ?
C16 C21 1.401(4) ?
C16 C17 1.405(4) ?
C17 C18 1.392(4) ?
C17 C22 1.507(5) ?
C18 C19 1.378(5) ?
C18 H18 0.9300 ?
C19 C20 1.388(5) ?
C19 C23 1.502(5) ?
C20 C21 1.383(4) ?
C20 H20 0.9300 ?
C21 C24 1.500(4) ?
C22 H22A 0.9600 ?
C22 H22B 0.9600 ?
C22 H22C 0.9600 ?
C23 H23A 0.9600 ?
C23 H23B 0.9600 ?
C23 H23C 0.9600 ?
C24 H24A 0.9600 ?
C24 H24B 0.9600 ?
C24 H24C 0.9600 ?
C25 C32 1.400(5) yes
C25 C26 1.525(4) ?
C25 H25 0.9800 ?
C26 C27 1.519(5) ?
C26 H26A 0.9700 ?
C26 H26B 0.9700 ?
C27 C28 1.510(5) ?
C27 H27A 0.9700 ?
C27 H27B 0.9700 ?
C28 C29 1.368(5) yes
C28 H28 0.9800 ?
C29 C30 1.503(5) ?
C29 H29 0.9800 ?
C30 C31 1.535(6) ?
C30 H30A 0.9700 ?
C30 H30B 0.9700 ?
C31 C32 1.493(5) ?
C31 H31A 0.9700 ?
C31 H31B 0.9700 ?
C32 H32 0.9800 ?

loop_
_geom_hbond_atom_site_label_D
_geom_hbond_atom_site_label_H
_geom_hbond_atom_site_label_A
_geom_hbond_site_symmetry_A
_geom_hbond_distance_DH
_geom_hbond_distance_HA
_geom_hbond_distance_DA
_geom_hbond_angle_DHA
C8 H8B F5 . 0.97 2.39 2.831(4) 107.1
C24 H24C F5 4_675 0.96 2.58 3.538(4) 176.0
C27 H27A F1 1_455 0.97 2.56 3.427(4) 148.6

loop_
_geom_torsion_atom_site_label_1
_geom_torsion_atom_site_label_2
_geom_torsion_atom_site_label_3
_geom_torsion_atom_site_label_4
_geom_torsion
C7 N2 C1 N1 -1.6(3)
C8 N2 C1 N1 173.5(2)
C7 N2 C1 Rh1 167.12(19)
C8 N2 C1 Rh1 -17.8(4)
C2 N1 C1 N2 2.0(3)
C15 N1 C1 N2 -175.5(2)
C2 N1 C1 Rh1 -166.44(19)
C15 N1 C1 Rh1 16.0(4)
C32 Rh1 C1 N2 -102.7(2)
C25 Rh1 C1 N2 -64.1(2)
C28 Rh1 C1 N2 -0.6(5)
C29 Rh1 C1 N2 -146.8(4)
Br1 Rh1 C1 N2 100.7(2)
C32 Rh1 C1 N1 63.5(2)
C25 Rh1 C1 N1 102.2(2)
C28 Rh1 C1 N1 165.6(3)
C29 Rh1 C1 N1 19.5(6)
Br1 Rh1 C1 N1 -93.1(2)
C1 N1 C2 C7 -1.8(3)
C15 N1 C2 C7 175.7(3)
C1 N1 C2 C3 178.0(3)
C15 N1 C2 C3 -4.6(5)
C7 C2 C3 C4 -0.1(4)
N1 C2 C3 C4 -179.9(3)
C2 C3 C4 C5 0.2(5)
C3 C4 C5 C6 -0.6(5)
C4 C5 C6 C7 1.0(5)
C5 C6 C7 C2 -1.0(5)
C5 C6 C7 N2 178.6(3)
C3 C2 C7 C6 0.6(4)
N1 C2 C7 C6 -179.6(3)
C3 C2 C7 N2 -179.1(3)
N1 C2 C7 N2 0.7(3)
C1 N2 C7 C6 -179.1(3)
C8 N2 C7 C6 5.8(5)
C1 N2 C7 C2 0.5(3)
C8 N2 C7 C2 -174.5(3)
C1 N2 C8 C9 -66.3(4)
C7 N2 C8 C9 108.2(3)
N2 C8 C9 C14 131.7(3)
N2 C8 C9 C10 -48.4(4)
C14 C9 C10 F1 179.7(3)
C8 C9 C10 F1 -0.2(5)
C14 C9 C10 C11 -0.1(5)
C8 C9 C10 C11 180.0(3)
F1 C10 C11 F2 0.3(5)
C9 C10 C11 F2 -179.9(3)
F1 C10 C11 C12 180.0(3)
C9 C10 C11 C12 -0.2(5)
F2 C11 C12 F3 -1.0(5)
C10 C11 C12 F3 179.3(3)
F2 C11 C12 C13 179.8(3)
C10 C11 C12 C13 0.1(5)
F3 C12 C13 F4 -0.4(5)
C11 C12 C13 F4 178.7(3)
F3 C12 C13 C14 -179.0(3)
C11 C12 C13 C14 0.2(5)
C10 C9 C14 F5 -179.4(3)
C8 C9 C14 F5 0.5(5)
C10 C9 C14 C13 0.4(5)
C8 C9 C14 C13 -179.7(3)
F4 C13 C14 F5 0.8(5)
C12 C13 C14 F5 179.3(3)
F4 C13 C14 C9 -179.0(3)
C12 C13 C14 C9 -0.5(5)
C1 N1 C15 C16 139.5(3)
C2 N1 C15 C16 -37.6(4)
N1 C15 C16 C21 -60.9(3)
N1 C15 C16 C17 119.2(3)
C21 C16 C17 C18 0.1(4)
C15 C16 C17 C18 -180.0(3)
C21 C16 C17 C22 179.6(3)
C15 C16 C17 C22 -0.4(4)
C16 C17 C18 C19 1.3(4)
C22 C17 C18 C19 -178.3(3)
C17 C18 C19 C20 -1.8(4)
C17 C18 C19 C23 179.7(3)
C18 C19 C20 C21 1.0(4)
C23 C19 C20 C21 179.5(3)
C19 C20 C21 C16 0.3(4)
C19 C20 C21 C24 -178.6(3)
C17 C16 C21 C20 -0.9(4)
C15 C16 C21 C20 179.2(3)
C17 C16 C21 C24 178.0(3)
C15 C16 C21 C24 -2.0(4)
C1 Rh1 C25 C32 -87.8(2)
C28 Rh1 C25 C32 111.3(2)
C29 Rh1 C25 C32 76.1(2)
Br1 Rh1 C25 C32 168.1(3)
C1 Rh1 C25 C26 153.7(3)
C32 Rh1 C25 C26 -118.5(3)
C28 Rh1 C25 C26 -7.2(3)
C29 Rh1 C25 C26 -42.4(3)
Br1 Rh1 C25 C26 49.6(5)
C32 C25 C26 C27 -90.7(4)
Rh1 C25 C26 C27 -10.2(4)
C25 C26 C27 C28 31.3(5)
C26 C27 C28 C29 45.9(4)
C26 C27 C28 Rh1 -35.5(4)
C1 Rh1 C28 C29 -164.6(3)
C32 Rh1 C28 C29 -64.1(2)
C25 Rh1 C28 C29 -99.9(2)
Br1 Rh1 C28 C29 93.2(2)
C1 Rh1 C28 C27 -41.9(4)
C32 Rh1 C28 C27 58.6(2)
C25 Rh1 C28 C27 22.8(2)
C29 Rh1 C28 C27 122.7(3)
Br1 Rh1 C28 C27 -144.1(2)
C27 C28 C29 C30 3.4(5)
Rh1 C28 C29 C30 103.1(3)
C27 C28 C29 Rh1 -99.7(3)
C1 Rh1 C29 C28 159.8(4)
C32 Rh1 C29 C28 115.0(2)
C25 Rh1 C29 C28 77.1(2)
Br1 Rh1 C29 C28 -87.2(2)
C1 Rh1 C29 C30 38.5(6)
C32 Rh1 C29 C30 -6.3(2)
C25 Rh1 C29 C30 -44.2(3)
C28 Rh1 C29 C30 -121.3(3)
Br1 Rh1 C29 C30 151.4(2)
C28 C29 C30 C31 -91.9(4)
Rh1 C29 C30 C31 -10.7(4)
C29 C30 C31 C32 30.2(5)
C26 C25 C32 C31 1.3(5)
Rh1 C25 C32 C31 -104.0(3)
C26 C25 C32 Rh1 105.3(3)
C30 C31 C32 C25 46.9(5)
C30 C31 C32 Rh1 -35.7(4)
C1 Rh1 C32 C25 91.07(19)
C28 Rh1 C32 C25 -68.0(2)
C29 Rh1 C32 C25 -100.3(2)
Br1 Rh1 C32 C25 -171.99(17)
C1 Rh1 C32 C31 -146.1(2)
C25 Rh1 C32 C31 122.8(3)
C28 Rh1 C32 C31 54.8(2)
C29 Rh1 C32 C31 22.6(2)
Br1 Rh1 C32 C31 -49.2(4)
